data_7044825
loop_
_publ_author_name
'Wang, Shiqing'
'Yang, Xiaoping'
'Zhu, Ting'
'Bo, Le'
'Wang, Ruihu'
'Huang, Shaoming'
'Wang, Chengri'
'Jiang, Dongmei'
'Chen, Hongfen'
'Jones, Richard A.'

_publ_section_title
;
 Construction of luminescent high-nuclearity Zn-Ln rectangular
 nanoclusters with flexible long-chain Schiff base ligands.
;
_journal_issue 1
_journal_name_full 'Dalton transactions (Cambridge, England : 2003)'
_journal_page_first 53
_journal_page_last 57
_journal_paper_doi 10.1039/c7dt02576a
_journal_volume 47
_journal_year 2017
_chemical_formula_sum 'C88 H128 Br4 N8 Nd8 O77 Zn6'
_chemical_formula_weight 4395.76
_chemical_name_systematic cluster-2
_chemical_properties_physical ', Heat-sensitive'
_space_group_IT_number 2
_space_group_name_Hall '-P 1'
_space_group_name_H-M_alt 'P -1'
_symmetry_cell_setting triclinic
_symmetry_space_group_name_Hall '-P 1'
_symmetry_space_group_name_H-M 'P -1'
_atom_sites_solution_hydrogens geom
_atom_sites_solution_primary direct
_atom_sites_solution_secondary difmap
_audit_creation_method SHELXL-97
_audit_update_record
;
2017-05-20 deposited with the CCDC.
2017-11-20 downloaded from the CCDC.
;
_cell_angle_alpha 69.988(2)
_cell_angle_beta 75.909(2)
_cell_angle_gamma 89.461(2)
_cell_formula_units_Z 1
_cell_length_a 14.4850(15)
_cell_length_b 14.9498(16)
_cell_length_c 20.261(2)
_cell_measurement_reflns_used 5012
_cell_measurement_temperature 190(1)
_cell_measurement_theta_max 27.3690
_cell_measurement_theta_min 1.2987
_cell_volume 3985.3(7)
_computing_cell_refinement 'Collect software, Nonius B.V. 1998'
_computing_data_collection 'Collect software, Nonius B.V. 1998'
_computing_data_reduction
;
DENZO and Scalepack (Otwinoski and Minor, 1997)
;
_computing_molecular_graphics 'XP SHELXTL/PC, Siemens Analytical'
_computing_structure_refinement 'XL SHELXTL/PC, Siemens Analytical'
_computing_structure_solution
;

SIR97 - Altomare A., Burla M.C., Camalli M., Cascarano G.L., Giacovazzo C., 
Guagliardi A., Moliterni A.G.G., Polidori G.,Spagna R.
;
_diffrn_ambient_temperature 190(1)
_diffrn_detector_area_resol_mean 13.6612
_diffrn_measured_fraction_theta_full 0.971
_diffrn_measured_fraction_theta_max 0.971
_diffrn_measurement_device_type 'Mercury2 (2x2 bin mode)'
_diffrn_measurement_method dtprofit.ref
_diffrn_radiation_monochromator graphite
_diffrn_radiation_source 'fine-focus sealed tube'
_diffrn_radiation_type MoK\a
_diffrn_radiation_wavelength 0.71073
_diffrn_reflns_av_R_equivalents 0.0333
_diffrn_reflns_av_sigmaI/netI 0.0588
_diffrn_reflns_limit_h_max 17
_diffrn_reflns_limit_h_min -13
_diffrn_reflns_limit_k_max 17
_diffrn_reflns_limit_k_min -17
_diffrn_reflns_limit_l_max 23
_diffrn_reflns_limit_l_min -24
_diffrn_reflns_number 23649
_diffrn_reflns_theta_full 25.00
_diffrn_reflns_theta_max 25.00
_diffrn_reflns_theta_min 1.59
_exptl_absorpt_coefficient_mu 4.529
_exptl_absorpt_correction_T_max 1.0000
_exptl_absorpt_correction_T_min 0.7650
_exptl_absorpt_correction_type multi-scan
_exptl_absorpt_process_details 'DENZO and Scalepack (Otwinoski and Minor, 1997)'
_exptl_crystal_colour Yellow
_exptl_crystal_density_diffrn 1.831
_exptl_crystal_density_method 'not measured'
_exptl_crystal_description Block
_exptl_crystal_F_000 2128
_exptl_crystal_preparation ', Luminescent'
_exptl_crystal_size_max 0.21
_exptl_crystal_size_mid 0.18
_exptl_crystal_size_min 0.15
_refine_diff_density_max 1.768
_refine_diff_density_min -1.864
_refine_diff_density_rms 0.247
_refine_ls_extinction_method none
_refine_ls_goodness_of_fit_ref 1.026
_refine_ls_hydrogen_treatment constr
_refine_ls_matrix_type full
_refine_ls_number_parameters 883
_refine_ls_number_reflns 13627
_refine_ls_number_restraints 599
_refine_ls_restrained_S_all 1.051
_refine_ls_R_factor_all 0.0743
_refine_ls_R_factor_gt 0.0457
_refine_ls_shift/su_max 0.001
_refine_ls_shift/su_mean 0.000
_refine_ls_structure_factor_coef Fsqd
_refine_ls_weighting_details 'calc w=1/[\s^2^(Fo^2^)+(0.1083P)^2^+0.0000P] where P=(Fo^2^+2Fc^2^)/3'
_refine_ls_weighting_scheme calc
_refine_ls_wR_factor_gt 0.1297
_refine_ls_wR_factor_ref 0.1668
_reflns_number_gt 9851
_reflns_number_total 13627
_reflns_threshold_expression >2sigma(I)
_cod_data_source_file c7dt02576a2.cif
_cod_data_source_block cluster-2
_cod_depositor_comments
;
The following automatic conversions were performed:

'_symmetry_cell_setting' value 'Triclinic' changed to 'triclinic'
according to
/home/data/users/saulius/crontab/automatic-downloads/rss-feeds/RSC/lib/dictionaries/cif_core.dic
dictionary named 'cif_core.dic' version 2.4.2 from 2011-04-26.

'_exptl_absorpt_correction_type' value 'Multi-scan' changed to
'multi-scan' according to
/home/data/users/saulius/crontab/automatic-downloads/rss-feeds/RSC/lib/dictionaries/cif_core.dic
dictionary named 'cif_core.dic' version 2.4.2 from 2011-04-26.

Automatic conversion script
Id: cif_fix_values 4973 2017-02-22 13:04:09Z antanas 

 Adding full bibliography for 7044823--7044825.cif.
;
_cod_original_cell_volume 3985.4(7)
_cod_original_sg_symbol_H-M P-1
_cod_database_code 7044825

loop_
_symmetry_equiv_pos_as_xyz
'x, y, z'
'-x, -y, -z'

loop_
_atom_site_label
_atom_site_type_symbol
_atom_site_fract_x
_atom_site_fract_y
_atom_site_fract_z
_atom_site_U_iso_or_equiv
_atom_site_adp_type
_atom_site_occupancy
_atom_site_symmetry_multiplicity
_atom_site_calc_flag
_atom_site_refinement_flags
Nd1 Nd -0.00110(3) -0.10224(3) 0.95565(2) 0.02818(14) Uani 1 1 d U
Nd2 Nd 0.05679(4) -0.05257(4) 0.73001(2) 0.03178(14) Uani 1 1 d U
Nd3 Nd -0.24384(3) -0.01898(4) 1.03799(3) 0.03409(15) Uani 1 1 d U
Nd4 Nd -0.12487(4) 0.21910(4) 0.85423(3) 0.03462(15) Uani 1 1 d U
Zn1 Zn -0.39063(9) -0.07712(12) 1.23203(7) 0.0614(4) Uani 1 1 d U
Zn2 Zn 0.33691(13) 0.0188(2) 0.64393(9) 0.1215(10) Uani 1 1 d U
Zn3 Zn -0.11605(8) 0.13499(7) 0.69885(5) 0.0320(2) Uani 1 1 d U
Br1 Br -0.19333(13) 0.64851(9) 0.53380(8) 0.0890(5) Uani 1 1 d U
Br2 Br -0.37574(13) -0.32673(11) 0.75757(15) 0.1207(8) Uani 1 1 d U
N1 N -0.0662(6) 0.2208(5) 0.5906(4) 0.0375(18) Uani 1 1 d U
N2 N -0.2590(6) 0.1162(6) 0.7010(4) 0.0378(18) Uani 1 1 d U
N3 N 0.1999(7) -0.0017(7) 0.7972(5) 0.057(2) Uani 1 1 d U
N4 N -0.1072(6) 0.0231(6) 0.8537(4) 0.043(2) Uani 1 1 d U
O34 O -0.1792(5) 0.2028(6) 0.4991(4) 0.064(2) Uani 1 1 d DU
O35 O -0.3765(6) 0.1836(6) 0.5984(4) 0.062(2) Uani 1 1 d DU
O1 O -0.1679(6) 0.3931(5) 0.7813(4) 0.0501(18) Uani 1 1 d U
O2 O -0.1118(5) 0.2637(4) 0.7235(3) 0.0387(15) Uani 1 1 d U
O3 O -0.0917(4) 0.0026(4) 0.6898(3) 0.0322(14) Uani 1 1 d U
O4 O -0.0304(5) -0.1561(5) 0.6765(4) 0.0418(16) Uani 1 1 d U
O5 O 0.0122(5) -0.2470(5) 0.9279(4) 0.0460(17) Uani 1 1 d U
O6 O 0.0055(6) -0.2139(5) 0.8136(4) 0.0528(19) Uani 1 1 d U
O7 O 0.2857(8) 0.0713(9) 0.5611(5) 0.097(3) Uani 1 1 d U
O8 O 0.1377(5) 0.0163(6) 0.5989(4) 0.0521(19) Uani 1 1 d U
O9 O -0.2766(5) 0.1114(5) 0.9385(3) 0.0408(16) Uani 1 1 d U
O10 O -0.2979(5) 0.2287(5) 0.8451(4) 0.0538(19) Uani 1 1 d U
O11 O 0.0380(4) 0.1191(4) 0.7073(3) 0.0341(14) Uani 1 1 d U
O12 O 0.0383(5) 0.1814(5) 0.7935(4) 0.0460(17) Uani 1 1 d U
O13 O -0.1487(4) 0.0839(4) 0.8123(3) 0.0306(13) Uani 1 1 d U
O14 O -0.0697(4) -0.0496(4) 0.8428(3) 0.0293(13) Uani 1 1 d U
O15 O -0.1034(4) 0.0372(4) 0.9142(3) 0.0300(13) Uani 1 1 d U
O16 O -0.0038(5) 0.3556(5) 0.8331(4) 0.0505(18) Uani 1 1 d U
O17 O -0.1965(5) 0.2809(5) 0.9551(4) 0.0463(17) Uani 1 1 d U
O18 O -0.2587(4) -0.0225(5) 1.1730(3) 0.0416(16) Uani 1 1 d U
O19 O -0.0061(5) -0.2253(4) 1.0763(3) 0.0354(14) Uani 1 1 d U
O20 O 0.0852(4) 0.0443(4) 0.9450(3) 0.0290(13) Uani 1 1 d U
H20A H 0.0885 0.0935 0.8975 0.043 Uiso 1 1 calc R
O21 O 0.1645(4) -0.1385(4) 0.9766(3) 0.0340(14) Uani 1 1 d U
O22 O 0.1811(6) -0.1612(6) 0.7094(6) 0.072(2) Uani 1 1 d DU
O23 O 0.3365(7) -0.1323(12) 0.6876(12) 0.198(8) Uani 1 1 d DU
O24 O 0.4675(12) -0.0288(13) 0.5756(9) 0.168(6) Uani 1 1 d U
H24F H 0.5166 -0.0116 0.5827 0.201 Uiso 1 1 calc R
O25 O -0.3934(5) 0.0339(6) 1.0869(4) 0.059(2) Uani 1 1 d U
O26 O -0.4703(6) 0.0274(7) 1.1955(4) 0.069(2) Uani 1 1 d U
O27 O 0.1173(4) -0.0466(5) 0.8345(3) 0.0362(15) Uani 1 1 d U
O28 O 0.2174(5) 0.0187(5) 0.7277(3) 0.0420(16) Uani 1 1 d U
O29 O -0.3068(6) -0.1016(6) 0.9660(4) 0.059(2) Uani 1 1 d U
O30 O -0.1739(4) -0.1566(4) 0.9944(3) 0.0362(15) Uani 1 1 d U
O31 O 0.4155(7) 0.1003(8) 0.6655(5) 0.089(3) Uani 1 1 d U
O32 O -0.3202(7) -0.1714(6) 1.1270(5) 0.076(3) Uani 1 1 d U
O33 O -0.4288(7) -0.1983(7) 1.2278(5) 0.080(3) Uani 1 1 d U
C1 C -0.2009(12) 0.4609(10) 0.8158(8) 0.088(4) Uani 1 1 d U
H1A H -0.1658 0.5218 0.7879 0.132 Uiso 1 1 calc R
H1B H -0.1913 0.4393 0.8639 0.132 Uiso 1 1 calc R
H1C H -0.2676 0.4672 0.8187 0.132 Uiso 1 1 calc R
C2 C -0.1578(7) 0.4207(7) 0.7082(5) 0.041(2) Uani 1 1 d U
C3 C -0.1794(8) 0.5077(7) 0.6658(6) 0.050(3) Uani 1 1 d U
H3A H -0.2062 0.5515 0.6868 0.059 Uiso 1 1 calc R
C4 C -0.1608(8) 0.5294(7) 0.5917(6) 0.051(3) Uani 1 1 d U
C5 C -0.1214(8) 0.4658(7) 0.5605(6) 0.050(3) Uani 1 1 d U
H5A H -0.1054 0.4832 0.5102 0.060 Uiso 1 1 calc R
C6 C -0.1049(7) 0.3758(7) 0.6029(5) 0.042(2) Uani 1 1 d U
C7 C -0.1239(7) 0.3489(6) 0.6785(5) 0.036(2) Uani 1 1 d U
C8 C -0.0689(7) 0.3091(7) 0.5647(6) 0.046(2) Uani 1 1 d U
H8A H -0.0451 0.3368 0.5146 0.055 Uiso 1 1 calc R
C9 C -0.0342(8) 0.1734(7) 0.5368(5) 0.045(2) Uani 1 1 d U
H9A H -0.0012 0.2206 0.4905 0.054 Uiso 1 1 calc R
H9B H 0.0105 0.1272 0.5528 0.054 Uiso 1 1 calc R
C10 C -0.1150(8) 0.1247(7) 0.5272(6) 0.053(3) Uani 1 1 d DU
H10A H -0.1493 0.0775 0.5731 0.064 Uiso 1 1 calc R
H10B H -0.0927 0.0928 0.4925 0.064 Uiso 1 1 calc R
C12 C -0.2719(8) 0.1578(11) 0.4950(8) 0.082(4) Uani 1 1 d DU
H12A H -0.2665 0.1589 0.4461 0.099 Uiso 1 1 calc R
H12B H -0.2840 0.0920 0.5279 0.099 Uiso 1 1 calc R
C13 C -0.3483(10) 0.2126(11) 0.5151(4) 0.073(4) Uani 1 1 d DU
H13A H -0.4027 0.2004 0.4985 0.088 Uiso 1 1 calc R
H13B H -0.3280 0.2802 0.4928 0.088 Uiso 1 1 calc R
C15 C -0.3253(8) 0.2515(7) 0.6225(6) 0.057(3) Uani 1 1 d DU
H15A H -0.2611 0.2718 0.5917 0.069 Uiso 1 1 calc R
H15B H -0.3603 0.3074 0.6216 0.069 Uiso 1 1 calc R
C16 C -0.3237(8) 0.1924(8) 0.6984(6) 0.048(3) Uani 1 1 d U
H16A H -0.3040 0.2334 0.7215 0.058 Uiso 1 1 calc R
H16B H -0.3877 0.1643 0.7256 0.058 Uiso 1 1 calc R
C17 C -0.3010(7) 0.0331(7) 0.7129(5) 0.038(2) Uani 1 1 d U
H17A H -0.3669 0.0302 0.7198 0.046 Uiso 1 1 calc R
C18 C -0.2565(8) -0.0544(7) 0.7166(5) 0.045(2) Uani 1 1 d U
C19 C -0.3194(8) -0.1327(8) 0.7297(6) 0.052(3) Uani 1 1 d U
H19B H -0.3845 -0.1253 0.7374 0.062 Uiso 1 1 calc R
C20 C -0.2881(9) -0.2182(8) 0.7314(7) 0.059(3) Uani 1 1 d U
C21 C -0.1916(8) -0.2316(8) 0.7145(6) 0.055(3) Uani 1 1 d U
H21B H -0.1701 -0.2906 0.7149 0.067 Uiso 1 1 calc R
C22 C -0.1289(7) -0.1533(6) 0.6971(5) 0.037(2) Uani 1 1 d U
C23 C -0.1577(7) -0.0646(7) 0.7009(4) 0.034(2) Uani 1 1 d U
C24 C 0.0061(9) -0.2446(8) 0.6681(6) 0.055(3) Uani 1 1 d U
H24B H -0.0173 -0.2574 0.6316 0.083 Uiso 1 1 calc R
H24C H -0.0152 -0.2966 0.7135 0.083 Uiso 1 1 calc R
H24D H 0.0746 -0.2376 0.6539 0.083 Uiso 1 1 calc R
C25 C 0.1215(10) 0.3569(10) 0.8929(8) 0.080(4) Uani 1 1 d U
H25A H 0.1000 0.3820 0.9312 0.121 Uiso 1 1 calc R
H25B H 0.1522 0.4078 0.8488 0.121 Uiso 1 1 calc R
H25C H 0.1659 0.3100 0.9058 0.121 Uiso 1 1 calc R
C26 C 0.0377(8) 0.3113(7) 0.8816(6) 0.045(2) Uani 1 1 d U
C27 C -0.4255(9) 0.1073(11) 0.9091(8) 0.076(4) Uani 1 1 d U
H27A H -0.4718 0.1316 0.9400 0.114 Uiso 1 1 calc R
H27B H -0.4256 0.0394 0.9319 0.114 Uiso 1 1 calc R
H27C H -0.4413 0.1212 0.8635 0.114 Uiso 1 1 calc R
C28 C -0.3296(7) 0.1529(8) 0.8966(6) 0.044(2) Uani 1 1 d U
C29 C 0.1582(10) 0.2378(9) 0.6829(7) 0.072(4) Uani 1 1 d U
H29A H 0.1786 0.2765 0.7067 0.108 Uiso 1 1 calc R
H29B H 0.1430 0.2781 0.6393 0.108 Uiso 1 1 calc R
H29C H 0.2086 0.1995 0.6708 0.108 Uiso 1 1 calc R
C30 C 0.0738(7) 0.1756(7) 0.7313(5) 0.036(2) Uani 1 1 d U
C31 C -0.2458(10) -0.2315(9) 0.9301(7) 0.065(3) Uani 1 1 d U
H31A H -0.1870 -0.2257 0.8941 0.078 Uiso 1 1 calc R
H31B H -0.2979 -0.2209 0.9074 0.097 Uiso 1 1 calc R
H31C H -0.2553 -0.2944 0.9662 0.097 Uiso 1 1 calc R
C32 C -0.2416(8) -0.1602(7) 0.9647(6) 0.043(2) Uani 1 1 d U
C33 C 0.1996(10) 0.1021(9) 0.4741(7) 0.066(3) Uani 1 1 d U
H33A H 0.1360 0.0889 0.4717 0.099 Uiso 1 1 calc R
H33B H 0.2443 0.0757 0.4437 0.099 Uiso 1 1 calc R
H33C H 0.2140 0.1699 0.4576 0.099 Uiso 1 1 calc R
C34 C 0.2068(9) 0.0577(9) 0.5519(6) 0.052(3) Uani 1 1 d U
C35 C -0.0176(12) -0.3779(9) 0.8924(8) 0.081(4) Uani 1 1 d U
H35A H -0.0183 -0.4139 0.9419 0.121 Uiso 1 1 calc R
H35B H 0.0312 -0.3984 0.8604 0.121 Uiso 1 1 calc R
H35C H -0.0786 -0.3883 0.8843 0.121 Uiso 1 1 calc R
C36 C 0.0026(8) -0.2721(7) 0.8774(5) 0.042(2) Uani 1 1 d U
C37 C -0.4237(17) -0.3140(15) 1.1649(13) 0.143(8) Uani 1 1 d U
H37A H -0.3827 -0.3237 1.1233 0.215 Uiso 1 1 calc R
H37B H -0.4868 -0.3047 1.1578 0.215 Uiso 1 1 calc R
H37C H -0.4262 -0.3691 1.2074 0.215 Uiso 1 1 calc R
C38 C -0.3822(10) -0.2205(9) 1.1751(8) 0.068(3) Uani 1 1 d U
C39 C -0.5027(11) 0.1511(11) 1.0941(9) 0.088(5) Uani 1 1 d U
H39A H -0.4806 0.1724 1.0421 0.132 Uiso 1 1 calc R
H39B H -0.4898 0.2016 1.1106 0.132 Uiso 1 1 calc R
H39C H -0.5702 0.1339 1.1085 0.132 Uiso 1 1 calc R
C40 C -0.4512(8) 0.0648(9) 1.1275(6) 0.051(3) Uani 1 1 d U
C41 C -0.2449(9) 0.2413(9) 1.0811(6) 0.054(3) Uani 1 1 d U
H41A H -0.2411 0.1880 1.1231 0.081 Uiso 1 1 calc R
H41B H -0.3106 0.2515 1.0821 0.081 Uiso 1 1 calc R
H41C H -0.2133 0.2975 1.0811 0.081 Uiso 1 1 calc R
C42 C -0.1988(7) 0.2217(7) 1.0159(5) 0.036(2) Uani 1 1 d U
C43 C 0.247(3) -0.1947(11) 0.719(2) 0.210(14) Uani 1 1 d DU
C44 C 0.2721(16) -0.3000(10) 0.748(3) 0.29(3) Uani 1 1 d DU
H44A H 0.2149 -0.3418 0.7643 0.435 Uiso 1 1 calc R
H44B H 0.3008 -0.3093 0.7876 0.435 Uiso 1 1 calc R
H44C H 0.3161 -0.3139 0.7095 0.435 Uiso 1 1 calc R
O1W O 0.0627(10) 0.5326(8) 0.7274(7) 0.119(4) Uani 1 1 d DU
H1W1 H 0.0917 0.5078 0.7583 0.178 Uiso 1 1 calc R
C1W C 0.1153(19) 0.527(2) 0.6581(10) 0.189(12) Uani 1 1 d DU
H1W4 H 0.1006 0.5786 0.6193 0.283 Uiso 1 1 calc R
H1W5 H 0.0975 0.4673 0.6551 0.283 Uiso 1 1 calc R
H1W6 H 0.1826 0.5320 0.6543 0.283 Uiso 1 1 calc R
C2W C -0.523(6) 0.466(7) 0.572(5) 0.29(4) Uani 0.50 1 d PDU
H2W1 H -0.5482 0.4923 0.5302 0.442 Uiso 0.50 1 d PR
H2W2 H -0.5741 0.4419 0.6149 0.442 Uiso 0.50 1 d PR
H2W3 H -0.4847 0.4145 0.5663 0.442 Uiso 0.50 1 d PR
O2W O -0.465(7) 0.556(7) 0.542(6) 0.44(5) Uani 0.50 1 d PDU
H2W6 H -0.4217 0.5565 0.5077 0.533 Uiso 0.50 1 calc PR
O3W O 0.525(2) -0.158(2) 0.5990(16) 0.279(13) Uani 1 1 d U
O6W O -0.410(6) -0.520(7) 1.008(6) 0.41(5) Uani 0.50 1 d PDU
H6W1 H -0.4050 -0.4706 0.9623 0.618 Uiso 0.50 1 d PR
O5W O -0.595(5) 0.329(6) 0.561(4) 0.37(4) Uani 0.50 1 d PU
C6W C -0.491(8) -0.473(7) 1.034(5) 0.32(5) Uani 0.50 1 d PDU
H6W4 H -0.5461 -0.4378 1.0261 0.484 Uiso 0.50 1 d PR
H6W5 H -0.4415 -0.4309 1.0336 0.484 Uiso 0.50 1 d PR
H6W6 H -0.5084 -0.5245 1.0793 0.484 Uiso 0.50 1 d PR

loop_
_atom_site_aniso_label
_atom_site_aniso_U_11
_atom_site_aniso_U_22
_atom_site_aniso_U_33
_atom_site_aniso_U_23
_atom_site_aniso_U_13
_atom_site_aniso_U_12
Nd1 0.0286(3) 0.0372(3) 0.0211(2) -0.0115(2) -0.00891(19) 0.0048(2)
Nd2 0.0344(3) 0.0419(3) 0.0234(2) -0.0151(2) -0.0102(2) 0.0075(2)
Nd3 0.0266(3) 0.0508(3) 0.0280(3) -0.0170(2) -0.0081(2) 0.0041(2)
Nd4 0.0426(3) 0.0391(3) 0.0287(3) -0.0152(2) -0.0161(2) 0.0098(2)
Zn1 0.0340(7) 0.1085(11) 0.0339(6) -0.0193(7) -0.0022(5) -0.0015(7)
Zn2 0.0548(11) 0.265(3) 0.0511(9) -0.0681(14) -0.0061(8) -0.0081(14)
Zn3 0.0379(6) 0.0384(6) 0.0235(5) -0.0120(4) -0.0129(4) 0.0066(5)
Br1 0.1331(14) 0.0487(7) 0.0720(9) 0.0017(7) -0.0363(9) 0.0251(8)
Br2 0.0709(11) 0.0657(9) 0.214(2) -0.0411(12) -0.0268(13) -0.0176(8)
N1 0.046(4) 0.040(4) 0.033(4) -0.015(3) -0.019(3) 0.007(3)
N2 0.036(4) 0.049(4) 0.030(4) -0.013(3) -0.011(3) 0.012(3)
N3 0.055(5) 0.056(5) 0.056(5) -0.018(4) -0.011(4) 0.012(4)
N4 0.036(4) 0.058(5) 0.034(4) -0.013(4) -0.011(3) 0.001(4)
O34 0.069(5) 0.083(5) 0.050(4) -0.037(4) -0.015(4) 0.008(4)
O35 0.068(5) 0.080(5) 0.045(4) -0.027(4) -0.022(4) 0.003(4)
O1 0.079(5) 0.042(4) 0.039(4) -0.019(3) -0.025(3) 0.018(3)
O2 0.051(4) 0.032(3) 0.034(3) -0.007(3) -0.019(3) 0.009(3)
O3 0.038(3) 0.035(3) 0.027(3) -0.014(3) -0.010(3) 0.002(3)
O4 0.044(4) 0.046(4) 0.042(4) -0.020(3) -0.017(3) 0.012(3)
O5 0.060(4) 0.048(4) 0.037(4) -0.021(3) -0.016(3) 0.009(3)
O6 0.077(5) 0.045(4) 0.040(4) -0.019(3) -0.015(4) 0.004(3)
O7 0.081(6) 0.158(8) 0.056(5) -0.040(5) -0.019(5) -0.005(6)
O8 0.053(4) 0.076(5) 0.025(3) -0.018(3) -0.004(3) 0.005(4)
O9 0.037(4) 0.059(4) 0.035(3) -0.024(3) -0.015(3) 0.009(3)
O10 0.046(4) 0.061(4) 0.054(4) -0.012(4) -0.023(3) 0.013(3)
O11 0.037(3) 0.041(3) 0.029(3) -0.015(3) -0.014(3) 0.005(3)
O12 0.043(4) 0.062(4) 0.041(4) -0.027(3) -0.012(3) 0.002(3)
O13 0.034(3) 0.039(3) 0.023(3) -0.012(3) -0.015(3) 0.010(3)
O14 0.032(3) 0.034(3) 0.026(3) -0.014(2) -0.008(2) 0.010(3)
O15 0.036(3) 0.043(3) 0.018(3) -0.015(2) -0.012(2) 0.010(3)
O16 0.065(5) 0.043(4) 0.046(4) -0.007(3) -0.030(4) -0.001(3)
O17 0.057(4) 0.045(4) 0.040(4) -0.018(3) -0.014(3) 0.016(3)
O18 0.027(3) 0.071(4) 0.033(3) -0.021(3) -0.016(3) -0.004(3)
O19 0.046(4) 0.036(3) 0.025(3) -0.011(3) -0.012(3) 0.004(3)
O20 0.027(3) 0.035(3) 0.023(3) -0.008(2) -0.007(2) 0.007(2)
O21 0.028(3) 0.041(3) 0.037(3) -0.016(3) -0.013(3) 0.010(3)
O22 0.058(5) 0.065(5) 0.099(6) -0.034(4) -0.023(4) 0.021(4)
O23 0.199(11) 0.186(10) 0.231(12) -0.096(8) -0.066(8) 0.075(9)
O24 0.158(9) 0.208(10) 0.160(9) -0.085(8) -0.054(8) 0.049(8)
O25 0.039(4) 0.102(5) 0.047(4) -0.038(4) -0.011(3) 0.021(4)
O26 0.047(4) 0.103(6) 0.053(5) -0.028(4) -0.006(4) 0.013(4)
O27 0.029(3) 0.054(4) 0.023(3) -0.012(3) -0.003(3) -0.006(3)
O28 0.038(4) 0.070(4) 0.019(3) -0.018(3) -0.005(3) 0.001(3)
O29 0.054(4) 0.074(5) 0.067(5) -0.040(4) -0.028(4) 0.013(4)
O30 0.035(3) 0.047(3) 0.029(3) -0.011(3) -0.015(3) -0.002(3)
O31 0.066(5) 0.150(7) 0.044(4) -0.023(5) -0.017(4) -0.018(5)
O32 0.081(6) 0.069(5) 0.058(5) -0.015(4) 0.008(4) -0.016(4)
O33 0.070(5) 0.090(6) 0.068(5) -0.025(5) 0.000(4) -0.005(5)
C1 0.125(9) 0.073(7) 0.074(7) -0.036(6) -0.025(7) 0.039(7)
C2 0.051(5) 0.039(5) 0.036(5) -0.014(4) -0.017(4) 0.004(4)
C3 0.054(6) 0.044(5) 0.052(6) -0.017(4) -0.017(5) 0.003(4)
C4 0.059(6) 0.040(5) 0.049(6) -0.004(4) -0.021(5) 0.006(4)
C5 0.062(6) 0.047(5) 0.037(5) -0.008(4) -0.015(5) 0.000(5)
C6 0.044(5) 0.045(5) 0.036(5) -0.012(4) -0.014(4) 0.003(4)
C7 0.038(5) 0.036(4) 0.038(5) -0.012(4) -0.016(4) 0.000(4)
C8 0.045(5) 0.052(5) 0.038(5) -0.011(4) -0.013(4) 0.002(4)
C9 0.058(6) 0.051(5) 0.027(4) -0.016(4) -0.006(4) 0.009(5)
C10 0.070(7) 0.058(6) 0.034(5) -0.021(4) -0.010(5) 0.004(5)
C12 0.080(8) 0.108(8) 0.077(7) -0.054(7) -0.019(6) -0.006(6)
C13 0.069(7) 0.095(8) 0.060(6) -0.023(6) -0.030(6) 0.016(6)
C15 0.056(6) 0.060(6) 0.055(6) -0.018(5) -0.017(5) 0.023(5)
C16 0.047(6) 0.059(6) 0.053(6) -0.030(5) -0.021(5) 0.011(4)
C17 0.036(5) 0.048(5) 0.028(4) -0.013(4) -0.006(4) 0.004(4)
C18 0.051(6) 0.048(5) 0.034(5) -0.010(4) -0.013(4) 0.007(4)
C19 0.037(5) 0.052(5) 0.061(6) -0.014(5) -0.012(5) 0.003(4)
C20 0.052(6) 0.055(6) 0.063(6) -0.018(5) -0.008(5) -0.008(5)
C21 0.055(6) 0.053(6) 0.060(6) -0.020(5) -0.019(5) 0.000(5)
C22 0.041(5) 0.037(4) 0.031(4) -0.010(4) -0.013(4) 0.005(4)
C23 0.036(5) 0.047(5) 0.020(4) -0.012(4) -0.011(4) 0.001(4)
C24 0.066(6) 0.053(5) 0.058(6) -0.036(5) -0.014(5) 0.012(5)
C25 0.076(7) 0.075(7) 0.082(7) -0.007(6) -0.034(6) -0.015(6)
C26 0.051(6) 0.043(5) 0.041(5) -0.016(4) -0.010(4) 0.000(4)
C27 0.063(7) 0.096(8) 0.069(7) -0.018(6) -0.031(6) 0.002(6)
C28 0.040(5) 0.057(6) 0.038(5) -0.017(4) -0.014(4) 0.016(4)
C29 0.072(7) 0.069(6) 0.065(7) -0.025(6) 0.004(6) -0.013(6)
C30 0.033(5) 0.042(5) 0.032(4) -0.007(4) -0.012(4) 0.009(4)
C31 0.066(7) 0.073(6) 0.075(7) -0.042(6) -0.030(6) 0.005(5)
C32 0.041(5) 0.042(5) 0.043(5) -0.012(4) -0.009(4) -0.007(4)
C33 0.069(7) 0.066(6) 0.056(6) -0.016(5) -0.015(5) 0.005(5)
C34 0.052(6) 0.073(6) 0.035(5) -0.024(5) -0.010(5) 0.002(5)
C35 0.118(9) 0.061(6) 0.071(7) -0.032(6) -0.025(6) 0.002(6)
C36 0.051(6) 0.038(5) 0.035(5) -0.012(4) -0.005(4) 0.006(4)
C37 0.147(11) 0.126(10) 0.151(12) -0.057(9) -0.015(9) 0.006(8)
C38 0.064(7) 0.064(6) 0.061(6) -0.018(5) 0.006(6) 0.002(6)
C39 0.079(8) 0.097(8) 0.094(8) -0.036(7) -0.031(7) 0.024(7)
C40 0.040(5) 0.075(6) 0.047(6) -0.032(5) -0.015(5) 0.014(5)
C41 0.062(6) 0.068(6) 0.041(5) -0.029(5) -0.016(5) 0.015(5)
C42 0.031(5) 0.049(5) 0.034(5) -0.019(4) -0.014(4) 0.009(4)
C43 0.206(16) 0.205(17) 0.212(17) -0.066(10) -0.055(10) 0.023(10)
C44 0.29(3) 0.28(3) 0.29(3) -0.123(13) -0.079(12) 0.044(11)
O1W 0.148(8) 0.091(6) 0.106(7) -0.030(6) -0.018(6) 0.004(6)
C1W 0.210(15) 0.187(14) 0.183(14) -0.078(10) -0.057(10) 0.017(10)
C2W 0.29(5) 0.29(5) 0.30(5) -0.102(18) -0.077(15) 0.022(11)
O2W 0.44(5) 0.44(5) 0.44(5) -0.15(2) -0.115(17) 0.038(11)
O3W 0.264(15) 0.298(15) 0.271(15) -0.078(10) -0.096(10) 0.024(10)
O6W 0.41(5) 0.41(5) 0.41(5) -0.142(19) -0.106(16) 0.033(11)
O5W 0.36(4) 0.37(4) 0.37(4) -0.126(16) -0.093(14) 0.029(11)
C6W 0.32(5) 0.32(5) 0.32(5) -0.11(2) -0.081(17) 0.026(11)

loop_
_atom_type_symbol
_atom_type_description
_atom_type_scat_dispersion_real
_atom_type_scat_dispersion_imag
_atom_type_scat_source
C C 0.0033 0.0016 'International Tables Vol C Tables 4.2.6.8 and 6.1.1.4'
H H 0.0000 0.0000 'International Tables Vol C Tables 4.2.6.8 and 6.1.1.4'
N N 0.0061 0.0033 'International Tables Vol C Tables 4.2.6.8 and 6.1.1.4'
O O 0.0106 0.0060 'International Tables Vol C Tables 4.2.6.8 and 6.1.1.4'
Zn Zn 0.2839 1.4301 'International Tables Vol C Tables 4.2.6.8 and 6.1.1.4'
Nd Nd -0.1943 3.0179 'International Tables Vol C Tables 4.2.6.8 and 6.1.1.4'
Br Br -0.2901 2.4595 'International Tables Vol C Tables 4.2.6.8 and 6.1.1.4'

loop_
_geom_angle_atom_site_label_1
_geom_angle_atom_site_label_2
_geom_angle_atom_site_label_3
_geom_angle
_geom_angle_site_symmetry_1
_geom_angle_site_symmetry_3
O5 Nd1 O20 145.1(2) . .
O5 Nd1 O30 82.0(2) . .
O20 Nd1 O30 132.5(2) . .
O5 Nd1 O19 77.9(2) . .
O20 Nd1 O19 108.70(19) . .
O30 Nd1 O19 81.1(2) . .
O5 Nd1 O27 78.6(2) . .
O20 Nd1 O27 72.9(2) . .
O30 Nd1 O27 132.5(2) . .
O19 Nd1 O27 134.8(2) . .
O5 Nd1 O20 139.8(2) . 2_557
O20 Nd1 O20 70.5(2) . 2_557
O30 Nd1 O20 70.0(2) . 2_557
O19 Nd1 O20 69.99(19) . 2_557
O27 Nd1 O20 141.5(2) . 2_557
O5 Nd1 O21 82.3(2) . .
O20 Nd1 O21 70.20(19) . .
O30 Nd1 O21 146.43(19) . .
O19 Nd1 O21 66.7(2) . .
O27 Nd1 O21 72.2(2) . .
O20 Nd1 O21 105.48(19) 2_557 .
O5 Nd1 O15 129.1(2) . .
O20 Nd1 O15 72.17(19) . .
O30 Nd1 O15 68.5(2) . .
O19 Nd1 O15 132.86(19) . .
O27 Nd1 O15 91.60(19) . .
O20 Nd1 O15 66.23(17) 2_557 .
O21 Nd1 O15 141.9(2) . .
O5 Nd1 O14 80.9(2) . .
O20 Nd1 O14 103.22(18) . .
O30 Nd1 O14 71.02(19) . .
O19 Nd1 O14 147.0(2) . .
O27 Nd1 O14 63.37(19) . .
O20 Nd1 O14 114.39(18) 2_557 .
O21 Nd1 O14 134.72(19) . .
O15 Nd1 O14 51.08(18) . .
O5 Nd1 N4 105.0(2) . .
O20 Nd1 N4 87.0(2) . .
O30 Nd1 N4 68.6(2) . .
O19 Nd1 N4 148.6(2) . .
O27 Nd1 N4 75.3(2) . .
O20 Nd1 N4 91.2(2) 2_557 .
O21 Nd1 N4 144.5(2) . .
O15 Nd1 N4 26.1(2) . .
O14 Nd1 N4 25.0(2) . .
O5 Nd1 Nd3 123.28(18) . .
O20 Nd1 Nd3 91.41(13) . .
O30 Nd1 Nd3 41.31(15) . .
O19 Nd1 Nd3 90.18(15) . .
O27 Nd1 Nd3 134.91(15) . .
O20 Nd1 Nd3 36.79(13) 2_557 .
O21 Nd1 Nd3 142.20(14) . .
O15 Nd1 Nd3 43.42(13) . .
O14 Nd1 Nd3 80.58(13) . .
N4 Nd1 Nd3 61.65(16) . .
O5 Nd1 Nd1 165.85(16) . 2_557
O20 Nd1 Nd1 35.69(13) . 2_557
O30 Nd1 Nd1 101.42(15) . 2_557
O19 Nd1 Nd1 88.99(14) . 2_557
O27 Nd1 Nd1 107.81(15) . 2_557
O20 Nd1 Nd1 34.83(14) 2_557 2_557
O21 Nd1 Nd1 87.71(14) . 2_557
O15 Nd1 Nd1 64.22(13) . 2_557
O14 Nd1 Nd1 113.21(13) . 2_557
N4 Nd1 Nd1 88.94(18) . 2_557
Nd3 Nd1 Nd1 61.271(14) . 2_557
O6 Nd2 O22 69.8(3) . .
O6 Nd2 O8 133.6(3) . .
O22 Nd2 O8 74.9(3) . .
O6 Nd2 O11 145.6(2) . .
O22 Nd2 O11 140.4(2) . .
O8 Nd2 O11 79.4(2) . .
O6 Nd2 O27 80.7(2) . .
O22 Nd2 O27 88.3(3) . .
O8 Nd2 O27 127.7(2) . .
O11 Nd2 O27 84.0(2) . .
O6 Nd2 O3 102.5(2) . .
O22 Nd2 O3 138.1(3) . .
O8 Nd2 O3 84.4(2) . .
O11 Nd2 O3 66.58(19) . .
O27 Nd2 O3 132.2(2) . .
O6 Nd2 O28 117.1(2) . .
O22 Nd2 O28 70.8(3) . .
O8 Nd2 O28 76.5(2) . .
O11 Nd2 O28 74.3(2) . .
O27 Nd2 O28 51.24(19) . .
O3 Nd2 O28 138.9(2) . .
O6 Nd2 O14 69.9(2) . .
O22 Nd2 O14 133.7(3) . .
O8 Nd2 O14 151.4(2) . .
O11 Nd2 O14 75.68(19) . .
O27 Nd2 O14 63.48(19) . .
O3 Nd2 O14 72.92(18) . .
O28 Nd2 O14 109.51(19) . .
O6 Nd2 O4 66.6(2) . .
O22 Nd2 O4 79.7(3) . .
O8 Nd2 O4 78.5(2) . .
O11 Nd2 O4 123.89(19) . .
O27 Nd2 O4 147.3(2) . .
O3 Nd2 O4 60.44(19) . .
O28 Nd2 O4 145.2(2) . .
O14 Nd2 O4 104.0(2) . .
O6 Nd2 N3 99.6(3) . .
O22 Nd2 N3 78.8(3) . .
O8 Nd2 N3 102.1(3) . .
O11 Nd2 N3 77.7(2) . .
O27 Nd2 N3 25.6(2) . .
O3 Nd2 N3 142.0(2) . .
O28 Nd2 N3 25.6(2) . .
O14 Nd2 N3 86.3(2) . .
O4 Nd2 N3 157.5(2) . .
O25 Nd3 O20 142.2(2) . 2_557
O25 Nd3 O9 74.1(2) . .
O20 Nd3 O9 122.8(2) 2_557 .
O25 Nd3 O32 81.0(3) . .
O20 Nd3 O32 96.7(3) 2_557 .
O9 Nd3 O32 139.1(3) . .
O25 Nd3 O21 88.2(3) . 2_557
O20 Nd3 O21 71.40(19) 2_557 2_557
O9 Nd3 O21 67.9(2) . 2_557
O32 Nd3 O21 143.7(3) . 2_557
O25 Nd3 O29 96.5(3) . .
O20 Nd3 O29 119.5(2) 2_557 .
O9 Nd3 O29 76.3(2) . .
O32 Nd3 O29 75.0(3) . .
O21 Nd3 O29 141.0(2) 2_557 .
O25 Nd3 O30 141.1(3) . .
O20 Nd3 O30 69.39(19) 2_557 .
O9 Nd3 O30 110.9(2) . .
O32 Nd3 O30 70.9(3) . .
O21 Nd3 O30 130.14(19) 2_557 .
O29 Nd3 O30 51.0(2) . .
O25 Nd3 O18 68.4(2) . .
O20 Nd3 O18 75.43(19) 2_557 .
O9 Nd3 O18 126.8(2) . .
O32 Nd3 O18 69.3(3) . .
O21 Nd3 O18 74.5(2) 2_557 .
O29 Nd3 O18 142.9(2) . .
O30 Nd3 O18 122.1(2) . .
O25 Nd3 O15 138.2(2) . .
O20 Nd3 O15 65.51(18) 2_557 .
O9 Nd3 O15 64.52(19) . .
O32 Nd3 O15 135.8(3) . .
O21 Nd3 O15 71.49(19) 2_557 .
O29 Nd3 O15 79.7(2) . .
O30 Nd3 O15 64.93(18) . .
O18 Nd3 O15 134.36(18) . .
O25 Nd3 C32 119.4(3) . .
O20 Nd3 C32 94.6(3) 2_557 .
O9 Nd3 C32 94.0(3) . .
O32 Nd3 C32 70.7(3) . .
O21 Nd3 C32 142.3(2) 2_557 .
O29 Nd3 C32 25.5(3) . .
O30 Nd3 C32 25.5(2) . .
O18 Nd3 C32 137.1(2) . .
O15 Nd3 C32 70.9(2) . .
O25 Nd3 Nd1 179.12(19) . .
O20 Nd3 Nd1 38.41(14) 2_557 .
O9 Nd3 Nd1 105.07(15) . .
O32 Nd3 Nd1 99.7(2) . .
O21 Nd3 Nd1 91.58(13) 2_557 .
O29 Nd3 Nd1 83.10(18) . .
O30 Nd3 Nd1 39.00(14) . .
O18 Nd3 Nd1 112.33(14) . .
O15 Nd3 Nd1 41.00(12) . .
C32 Nd3 Nd1 60.4(2) . .
O25 Nd3 Nd1 118.9(2) . 2_557
O20 Nd3 Nd1 33.95(14) 2_557 2_557
O9 Nd3 Nd1 97.49(16) . 2_557
O32 Nd3 Nd1 123.1(2) . 2_557
O21 Nd3 Nd1 37.46(13) 2_557 2_557
O29 Nd3 Nd1 141.12(19) . 2_557
O30 Nd3 Nd1 99.09(14) . 2_557
O18 Nd3 Nd1 70.91(14) . 2_557
O15 Nd3 Nd1 63.54(12) . 2_557
C32 Nd3 Nd1 121.5(2) . 2_557
Nd1 Nd3 Nd1 61.184(15) . 2_557
O2 Nd4 O13 64.45(19) . .
O2 Nd4 O17 138.0(2) . .
O13 Nd4 O17 140.6(2) . .
O2 Nd4 O12 71.4(2) . .
O13 Nd4 O12 72.1(2) . .
O17 Nd4 O12 138.0(2) . .
O2 Nd4 O16 92.3(2) . .
O13 Nd4 O16 141.9(2) . .
O17 Nd4 O16 76.9(2) . .
O12 Nd4 O16 71.9(2) . .
O2 Nd4 O10 75.9(2) . .
O13 Nd4 O10 77.4(2) . .
O17 Nd4 O10 79.5(2) . .
O12 Nd4 O10 142.4(2) . .
O16 Nd4 O10 128.2(2) . .
O2 Nd4 O9 115.0(2) . .
O13 Nd4 O9 70.1(2) . .
O17 Nd4 O9 70.6(2) . .
O12 Nd4 O9 132.3(2) . .
O16 Nd4 O9 147.1(2) . .
O10 Nd4 O9 50.2(2) . .
O2 Nd4 O15 111.65(19) . .
O13 Nd4 O15 50.82(17) . .
O17 Nd4 O15 107.56(19) . .
O12 Nd4 O15 70.5(2) . .
O16 Nd4 O15 124.9(2) . .
O10 Nd4 O15 106.0(2) . .
O9 Nd4 O15 63.3(2) . .
O2 Nd4 O19 130.5(2) . 2_557
O13 Nd4 O19 122.88(18) . 2_557
O17 Nd4 O19 71.6(2) . 2_557
O12 Nd4 O19 67.0(2) . 2_557
O16 Nd4 O19 50.1(2) . 2_557
O10 Nd4 O19 150.5(2) . 2_557
O9 Nd4 O19 112.64(19) . 2_557
O15 Nd4 O19 78.40(18) . 2_557
O2 Nd4 O1 61.1(2) . .
O13 Nd4 O1 119.3(2) . .
O17 Nd4 O1 77.9(2) . .
O12 Nd4 O1 111.9(2) . .
O16 Nd4 O1 64.8(2) . .
O10 Nd4 O1 65.4(2) . .
O9 Nd4 O1 111.4(2) . .
O15 Nd4 O1 169.4(2) . .
O19 Nd4 O1 112.2(2) 2_557 .
O2 Nd4 N4 85.2(2) . .
O13 Nd4 N4 25.29(19) . .
O17 Nd4 N4 131.2(2) . .
O12 Nd4 N4 63.3(2) . .
O16 Nd4 N4 133.5(2) . .
O10 Nd4 N4 96.2(2) . .
O9 Nd4 N4 70.0(2) . .
O15 Nd4 N4 26.80(19) . .
O19 Nd4 N4 98.8(2) 2_557 .
O1 Nd4 N4 144.1(2) . .
O2 Nd4 C28 93.7(3) . .
O13 Nd4 C28 69.5(3) . .
O17 Nd4 C28 76.1(3) . .
O12 Nd4 C28 141.5(3) . .
O16 Nd4 C28 145.7(3) . .
O10 Nd4 C28 24.8(2) . .
O9 Nd4 C28 25.6(2) . .
O15 Nd4 C28 83.6(2) . .
O19 Nd4 C28 135.8(2) 2_557 .
O1 Nd4 C28 89.0(3) . .
N4 Nd4 C28 80.6(3) . .
O31 Zn1 O33 103.9(5) 2_557 .
O31 Zn1 O26 105.0(4) 2_557 .
O33 Zn1 O26 114.4(4) . .
O31 Zn1 O18 115.7(3) 2_557 .
O33 Zn1 O18 115.0(4) . .
O26 Zn1 O18 102.9(3) . .
O31 Zn2 O7 118.7(5) . .
O31 Zn2 O28 93.7(4) . .
O7 Zn2 O28 100.3(4) . .
O31 Zn2 O23 121.7(6) . .
O7 Zn2 O23 117.2(7) . .
O28 Zn2 O23 91.7(5) . .
O31 Zn2 O24 92.2(6) . .
O7 Zn2 O24 91.4(5) . .
O28 Zn2 O24 162.4(5) . .
O23 Zn2 O24 71.1(6) . .
O3 Zn3 N1 99.5(3) . .
O3 Zn3 N2 90.8(3) . .
N1 Zn3 N2 98.5(3) . .
O3 Zn3 O13 94.8(2) . .
N1 Zn3 O13 162.6(3) . .
N2 Zn3 O13 91.1(3) . .
O3 Zn3 O2 164.7(2) . .
N1 Zn3 O2 86.6(3) . .
N2 Zn3 O2 102.3(3) . .
O13 Zn3 O2 77.2(2) . .
O3 Zn3 O11 77.9(2) . .
N1 Zn3 O11 89.4(3) . .
N2 Zn3 O11 167.1(3) . .
O13 Zn3 O11 84.0(2) . .
O2 Zn3 O11 88.2(2) . .
C8 N1 C9 115.4(8) . .
C8 N1 Zn3 126.4(7) . .
C9 N1 Zn3 117.8(6) . .
C17 N2 C16 114.2(8) . .
C17 N2 Zn3 122.9(6) . .
C16 N2 Zn3 122.6(7) . .
O18 N3 O28 122.6(9) 2_557 .
O18 N3 O27 122.2(9) 2_557 .
O28 N3 O27 115.2(9) . .
O18 N3 Nd2 177.5(7) 2_557 .
O28 N3 Nd2 58.6(5) . .
O27 N3 Nd2 56.7(5) . .
O13 N4 O14 126.3(8) . .
O13 N4 O15 116.2(8) . .
O14 N4 O15 117.6(7) . .
O13 N4 Nd4 57.5(4) . .
O14 N4 Nd4 159.9(6) . .
O15 N4 Nd4 63.0(4) . .
O13 N4 Nd1 173.5(6) . .
O14 N4 Nd1 59.2(4) . .
O15 N4 Nd1 58.6(4) . .
Nd4 N4 Nd1 116.0(3) . .
C10 O34 C12 110.1(9) . .
C15 O35 C13 111.0(9) . .
C2 O1 C1 117.5(9) . .
C2 O1 Nd4 119.9(6) . .
C1 O1 Nd4 122.6(7) . .
C7 O2 Zn3 123.2(6) . .
C7 O2 Nd4 126.5(6) . .
Zn3 O2 Nd4 108.4(2) . .
C23 O3 Zn3 125.9(6) . .
C23 O3 Nd2 116.4(5) . .
Zn3 O3 Nd2 108.7(2) . .
C22 O4 C24 117.4(8) . .
C22 O4 Nd2 110.9(5) . .
C24 O4 Nd2 122.1(6) . .
C36 O5 Nd1 136.4(6) . .
C36 O6 Nd2 143.9(7) . .
C34 O7 Zn2 131.4(9) . .
C34 O8 Nd2 148.9(7) . .
C28 O9 Nd3 152.5(7) . .
C28 O9 Nd4 93.5(6) . .
Nd3 O9 Nd4 112.9(2) . .
C28 O10 Nd4 95.9(6) . .
C30 O11 Zn3 117.7(6) . .
C30 O11 Nd2 129.7(5) . .
Zn3 O11 Nd2 103.5(2) . .
C30 O12 Nd4 133.2(6) . .
N4 O13 Zn3 128.4(5) . .
N4 O13 Nd4 97.2(5) . .
Zn3 O13 Nd4 108.9(2) . .
N4 O14 Nd2 127.3(5) . .
N4 O14 Nd1 95.8(5) . .
Nd2 O14 Nd1 110.6(2) . .
N4 O15 Nd1 95.3(5) . .
N4 O15 Nd4 90.2(5) . .
Nd1 O15 Nd4 152.2(3) . .
N4 O15 Nd3 124.8(5) . .
Nd1 O15 Nd3 95.58(18) . .
Nd4 O15 Nd3 103.55(19) . .
C26 O16 Nd4 97.5(6) . .
C42 O17 Nd4 112.3(6) . .
N3 O18 Zn1 119.8(6) 2_557 .
N3 O18 Nd3 132.7(6) 2_557 .
Zn1 O18 Nd3 107.5(2) . .
C26 O19 Nd1 143.8(6) 2_557 .
C26 O19 Nd4 92.8(6) 2_557 2_557
Nd1 O19 Nd4 121.1(2) . 2_557
Nd3 O20 Nd1 112.7(2) 2_557 .
Nd3 O20 Nd1 104.8(2) 2_557 2_557
Nd1 O20 Nd1 109.5(2) . 2_557
Nd3 O20 H20A 109.9 2_557 .
Nd1 O20 H20A 109.9 . .
Nd1 O20 H20A 109.9 2_557 .
C42 O21 Nd3 130.6(5) 2_557 2_557
C42 O21 Nd1 123.2(6) 2_557 .
Nd3 O21 Nd1 105.7(2) 2_557 .
C43 O22 Nd2 151(2) . .
C43 O23 Zn2 121.9(8) . .
Zn2 O24 H24F 109.5 . .
C40 O25 Nd3 157.4(7) . .
C40 O26 Zn1 114.5(8) . .
N3 O27 Nd1 145.7(6) . .
N3 O27 Nd2 97.7(6) . .
Nd1 O27 Nd2 115.8(2) . .
N3 O28 Zn2 135.8(6) . .
N3 O28 Nd2 95.8(6) . .
Zn2 O28 Nd2 118.0(3) . .
C32 O29 Nd3 96.6(6) . .
C32 O30 Nd1 138.1(6) . .
C32 O30 Nd3 92.9(6) . .
Nd1 O30 Nd3 99.7(2) . .
Zn2 O31 Zn1 112.9(5) . 2_557
C38 O32 Nd3 154.0(10) . .
C38 O33 Zn1 117.1(9) . .
O1 C1 H1A 109.5 . .
O1 C1 H1B 109.5 . .
H1A C1 H1B 109.5 . .
O1 C1 H1C 109.5 . .
H1A C1 H1C 109.5 . .
H1B C1 H1C 109.5 . .
O1 C2 C3 124.7(9) . .
O1 C2 C7 113.6(8) . .
C3 C2 C7 121.7(9) . .
C2 C3 C4 119.3(10) . .
C2 C3 H3A 120.4 . .
C4 C3 H3A 120.4 . .
C5 C4 C3 120.8(10) . .
C5 C4 Br1 120.2(8) . .
C3 C4 Br1 119.0(9) . .
C4 C5 C6 120.6(10) . .
C4 C5 H5A 119.7 . .
C6 C5 H5A 119.7 . .
C5 C6 C7 121.2(10) . .
C5 C6 C8 116.8(9) . .
C7 C6 C8 122.0(9) . .
O2 C7 C6 125.3(9) . .
O2 C7 C2 118.5(8) . .
C6 C7 C2 116.2(8) . .
N1 C8 C6 128.7(10) . .
N1 C8 H8A 115.6 . .
C6 C8 H8A 115.6 . .
C10 C9 N1 111.5(9) . .
C10 C9 H9A 109.3 . .
N1 C9 H9A 109.3 . .
C10 C9 H9B 109.3 . .
N1 C9 H9B 109.3 . .
H9A C9 H9B 108.0 . .
C9 C10 O34 105.9(8) . .
C9 C10 H10A 110.6 . .
O34 C10 H10A 110.6 . .
C9 C10 H10B 110.6 . .
O34 C10 H10B 110.6 . .
H10A C10 H10B 108.7 . .
C13 C12 O34 107.8(11) . .
C13 C12 H12A 110.2 . .
O34 C12 H12A 110.2 . .
C13 C12 H12B 110.2 . .
O34 C12 H12B 110.2 . .
H12A C12 H12B 108.5 . .
C12 C13 O35 108.6(10) . .
C12 C13 H13A 110.0 . .
O35 C13 H13A 110.0 . .
C12 C13 H13B 110.0 . .
O35 C13 H13B 110.0 . .
H13A C13 H13B 108.4 . .
C16 C15 O35 103.5(8) . .
C16 C15 H15A 111.1 . .
O35 C15 H15A 111.1 . .
C16 C15 H15B 111.1 . .
O35 C15 H15B 111.1 . .
H15A C15 H15B 109.0 . .
N2 C16 C15 112.6(9) . .
N2 C16 H16A 109.1 . .
C15 C16 H16A 109.1 . .
N2 C16 H16B 109.1 . .
C15 C16 H16B 109.1 . .
H16A C16 H16B 107.8 . .
N2 C17 C18 127.2(9) . .
N2 C17 H17A 116.4 . .
C18 C17 H17A 116.4 . .
C19 C18 C23 118.8(10) . .
C19 C18 C17 114.8(9) . .
C23 C18 C17 126.1(10) . .
C20 C19 C18 121.8(10) . .
C20 C19 H19B 119.1 . .
C18 C19 H19B 119.1 . .
C19 C20 C21 121.7(11) . .
C19 C20 Br2 121.0(9) . .
C21 C20 Br2 117.2(9) . .
C22 C21 C20 116.8(11) . .
C22 C21 H21B 121.6 . .
C20 C21 H21B 121.6 . .
C21 C22 O4 122.6(9) . .
C21 C22 C23 123.7(10) . .
O4 C22 C23 113.7(8) . .
O3 C23 C18 124.5(9) . .
O3 C23 C22 118.7(8) . .
C18 C23 C22 116.8(9) . .
O4 C24 H24B 109.5 . .
O4 C24 H24C 109.5 . .
H24B C24 H24C 109.5 . .
O4 C24 H24D 109.5 . .
H24B C24 H24D 109.5 . .
H24C C24 H24D 109.5 . .
C26 C25 H25A 109.5 . .
C26 C25 H25B 109.5 . .
H25A C25 H25B 109.5 . .
C26 C25 H25C 109.5 . .
H25A C25 H25C 109.5 . .
H25B C25 H25C 109.5 . .
O16 C26 O19 119.3(10) . 2_557
O16 C26 C25 121.8(10) . .
O19 C26 C25 118.8(10) 2_557 .
O16 C26 Nd4 57.7(5) . .
O19 C26 Nd4 61.7(5) 2_557 .
C25 C26 Nd4 177.8(9) . .
C28 C27 H27A 109.5 . .
C28 C27 H27B 109.5 . .
H27A C27 H27B 109.5 . .
C28 C27 H27C 109.5 . .
H27A C27 H27C 109.5 . .
H27B C27 H27C 109.5 . .
O10 C28 O9 119.3(10) . .
O10 C28 C27 121.8(9) . .
O9 C28 C27 118.9(10) . .
O10 C28 Nd4 59.3(5) . .
O9 C28 Nd4 60.9(5) . .
C27 C28 Nd4 168.4(9) . .
C30 C29 H29A 109.5 . .
C30 C29 H29B 109.5 . .
H29A C29 H29B 109.5 . .
C30 C29 H29C 109.5 . .
H29A C29 H29C 109.5 . .
H29B C29 H29C 109.5 . .
O12 C30 O11 123.3(9) . .
O12 C30 C29 119.6(10) . .
O11 C30 C29 117.1(9) . .
C32 C31 H31A 109.5 . .
C32 C31 H31B 109.5 . .
H31A C31 H31B 109.5 . .
C32 C31 H31C 109.5 . .
H31A C31 H31C 109.5 . .
H31B C31 H31C 109.5 . .
O30 C32 O29 119.4(10) . .
O30 C32 C31 120.6(10) . .
O29 C32 C31 120.0(10) . .
O30 C32 Nd3 61.6(5) . .
O29 C32 Nd3 57.9(5) . .
C31 C32 Nd3 177.0(8) . .
C34 C33 H33A 109.5 . .
C34 C33 H33B 109.5 . .
H33A C33 H33B 109.5 . .
C34 C33 H33C 109.5 . .
H33A C33 H33C 109.5 . .
H33B C33 H33C 109.5 . .
O8 C34 O7 125.3(11) . .
O8 C34 C33 119.8(11) . .
O7 C34 C33 114.8(11) . .
C36 C35 H35A 109.5 . .
C36 C35 H35B 109.5 . .
H35A C35 H35B 109.5 . .
C36 C35 H35C 109.5 . .
H35A C35 H35C 109.5 . .
H35B C35 H35C 109.5 . .
O5 C36 O6 123.8(9) . .
O5 C36 C35 118.7(9) . .
O6 C36 C35 117.4(10) . .
C38 C37 H37A 109.5 . .
C38 C37 H37B 109.5 . .
H37A C37 H37B 109.5 . .
C38 C37 H37C 109.5 . .
H37A C37 H37C 109.5 . .
H37B C37 H37C 109.5 . .
O32 C38 O33 125.0(14) . .
O32 C38 C37 117.0(14) . .
O33 C38 C37 117.0(13) . .
C40 C39 H39A 109.5 . .
C40 C39 H39B 109.5 . .
H39A C39 H39B 109.5 . .
C40 C39 H39C 109.5 . .
H39A C39 H39C 109.5 . .
H39B C39 H39C 109.5 . .
O25 C40 O26 122.7(11) . .
O25 C40 C39 118.7(11) . .
O26 C40 C39 118.6(11) . .
C42 C41 H41A 109.5 . .
C42 C41 H41B 109.5 . .
H41A C41 H41B 109.5 . .
C42 C41 H41C 109.5 . .
H41A C41 H41C 109.5 . .
H41B C41 H41C 109.5 . .
O17 C42 O21 121.4(9) . 2_557
O17 C42 C41 120.3(9) . .
O21 C42 C41 118.2(9) 2_557 .
O22 C43 O23 116.8(12) . .
O22 C43 C44 133(3) . .
O23 C43 C44 108.8(18) . .
C43 C44 H44A 109.5 . .
C43 C44 H44B 109.5 . .
H44A C44 H44B 109.5 . .
C43 C44 H44C 109.5 . .
H44A C44 H44C 109.5 . .
H44B C44 H44C 109.5 . .
C1W O1W H1W1 109.5 . .
O1W C1W H1W4 109.5 . .
O1W C1W H1W5 109.5 . .
H1W4 C1W H1W5 109.5 . .
O1W C1W H1W6 109.5 . .
H1W4 C1W H1W6 109.5 . .
H1W5 C1W H1W6 109.5 . .
O2W C2W H2W1 84.1 . .
O2W C2W H2W2 128.8 . .
H2W1 C2W H2W2 109.5 . .
O2W C2W H2W3 111.6 . .
H2W1 C2W H2W3 109.5 . .
H2W2 C2W H2W3 109.5 . .
C2W O2W H2W6 109.5 . .
C6W O6W C6W 68(8) . 2_447
C6W O6W H6W1 84.1 . .
C6W O6W H6W1 65.8 2_447 .
O6W C6W O6W 112(8) . 2_447
O6W C6W C6W 66(6) . 2_447
O6W C6W C6W 46(3) 2_447 2_447
O6W C6W H6W4 151.2 . .
O6W C6W H6W4 44.2 2_447 .
C6W C6W H6W4 88.3 2_447 .
O6W C6W H6W5 81.4 . .
O6W C6W H6W5 144.0 2_447 .
C6W C6W H6W5 133.2 2_447 .
H6W4 C6W H6W5 109.5 . .
O6W C6W H6W6 90.6 . .
O6W C6W H6W6 103.7 2_447 .
C6W C6W H6W6 104.1 2_447 .
H6W4 C6W H6W6 109.5 . .
H6W5 C6W H6W6 109.5 . .

loop_
_geom_bond_atom_site_label_1
_geom_bond_atom_site_label_2
_geom_bond_distance
_geom_bond_site_symmetry_2
Nd1 O5 2.410(7) .
Nd1 O20 2.451(6) .
Nd1 O30 2.487(6) .
Nd1 O19 2.491(6) .
Nd1 O27 2.498(6) .
Nd1 O20 2.504(6) 2_557
Nd1 O21 2.558(6) .
Nd1 O15 2.568(6) .
Nd1 O14 2.588(6) .
Nd1 N4 2.998(8) .
Nd1 Nd3 3.8959(7) .
Nd1 Nd1 4.0453(10) 2_557
Nd2 O6 2.422(7) .
Nd2 O22 2.469(8) .
Nd2 O8 2.474(7) .
Nd2 O11 2.473(6) .
Nd2 O27 2.508(6) .
Nd2 O3 2.517(6) .
Nd2 O28 2.551(7) .
Nd2 O14 2.571(6) .
Nd2 O4 2.649(7) .
Nd2 N3 2.974(11) .
Nd3 O25 2.400(7) .
Nd3 O20 2.413(6) 2_557
Nd3 O9 2.417(6) .
Nd3 O32 2.435(8) .
Nd3 O21 2.522(6) 2_557
Nd3 O29 2.527(8) .
Nd3 O30 2.609(7) .
Nd3 O18 2.674(6) .
Nd3 O15 2.690(6) .
Nd3 C32 2.963(11) .
Nd3 Nd1 4.0487(8) 2_557
Nd4 O2 2.459(6) .
Nd4 O13 2.502(6) .
Nd4 O17 2.519(7) .
Nd4 O12 2.539(7) .
Nd4 O16 2.555(7) .
Nd4 O10 2.557(7) .
Nd4 O9 2.588(7) .
Nd4 O15 2.622(6) .
Nd4 O19 2.642(6) 2_557
Nd4 O1 2.668(6) .
Nd4 N4 2.943(9) .
Nd4 C28 2.957(11) .
Zn1 O31 1.924(9) 2_557
Zn1 O33 1.935(10) .
Zn1 O26 1.977(9) .
Zn1 O18 2.000(7) .
Zn2 O31 1.899(10) .
Zn2 O7 1.917(10) .
Zn2 O28 2.109(6) .
Zn2 O23 2.125(17) .
Zn2 O24 2.318(17) .
Zn3 O3 2.069(6) .
Zn3 N1 2.074(8) .
Zn3 N2 2.079(8) .
Zn3 O13 2.089(6) .
Zn3 O2 2.152(6) .
Zn3 O11 2.283(6) .
Br1 C4 1.895(10) .
Br2 C20 1.909(12) .
N1 C8 1.246(12) .
N1 C9 1.478(12) .
N2 C17 1.307(13) .
N2 C16 1.463(13) .
N3 O18 1.274(12) 2_557
N3 O28 1.294(11) .
N3 O27 1.297(11) .
N4 O13 1.267(9) .
N4 O14 1.273(10) .
N4 O15 1.327(10) .
O34 C10 1.528(5) .
O34 C12 1.540(5) .
O35 C15 1.533(5) .
O35 C13 1.538(5) .
O1 C2 1.365(12) .
O1 C1 1.435(14) .
O2 C7 1.327(10) .
O3 C23 1.316(11) .
O4 C22 1.391(11) .
O4 C24 1.467(12) .
O5 C36 1.240(12) .
O6 C36 1.279(12) .
O7 C34 1.231(14) .
O8 C34 1.199(13) .
O9 C28 1.282(11) .
O10 C28 1.245(12) .
O11 C30 1.276(12) .
O12 C30 1.273(11) .
O16 C26 1.265(12) .
O17 C42 1.240(11) .
O18 N3 1.274(12) 2_557
O19 C26 1.288(12) 2_557
O19 Nd4 2.642(6) 2_557
O20 Nd3 2.413(6) 2_557
O20 Nd1 2.503(6) 2_557
O20 H20A 0.9800 .
O21 C42 1.309(11) 2_557
O21 Nd3 2.522(6) 2_557
O22 C43 1.11(3) .
O23 C43 1.47(3) .
O24 H24F 0.8200 .
O25 C40 1.228(13) .
O26 C40 1.257(13) .
O29 C32 1.284(13) .
O30 C32 1.279(12) .
O31 Zn1 1.924(9) 2_557
O32 C38 1.180(14) .
O33 C38 1.262(15) .
C1 H1A 0.9600 .
C1 H1B 0.9600 .
C1 H1C 0.9600 .
C2 C3 1.374(13) .
C2 C7 1.430(14) .
C3 C4 1.379(16) .
C3 H3A 0.9300 .
C4 C5 1.362(16) .
C5 C6 1.382(14) .
C5 H5A 0.9300 .
C6 C7 1.400(14) .
C6 C8 1.478(15) .
C8 H8A 0.9300 .
C9 C10 1.469(15) .
C9 H9A 0.9700 .
C9 H9B 0.9700 .
C10 H10A 0.9700 .
C10 H10B 0.9700 .
C12 C13 1.432(18) .
C12 H12A 0.9700 .
C12 H12B 0.9700 .
C13 H13A 0.9700 .
C13 H13B 0.9700 .
C15 C16 1.493(15) .
C15 H15A 0.9700 .
C15 H15B 0.9700 .
C16 H16A 0.9700 .
C16 H16B 0.9700 .
C17 C18 1.440(14) .
C17 H17A 0.9300 .
C18 C19 1.399(15) .
C18 C23 1.407(14) .
C19 C20 1.345(16) .
C19 H19B 0.9300 .
C20 C21 1.386(16) .
C21 C22 1.378(15) .
C21 H21B 0.9300 .
C22 C23 1.408(13) .
C24 H24B 0.9600 .
C24 H24C 0.9600 .
C24 H24D 0.9600 .
C25 C26 1.499(16) .
C25 H25A 0.9600 .
C25 H25B 0.9600 .
C25 H25C 0.9600 .
C26 O19 1.288(12) 2_557
C27 C28 1.479(16) .
C27 H27A 0.9600 .
C27 H27B 0.9600 .
C27 H27C 0.9600 .
C29 C30 1.461(15) .
C29 H29A 0.9600 .
C29 H29B 0.9600 .
C29 H29C 0.9600 .
C31 C32 1.472(16) .
C31 H31A 0.9600 .
C31 H31B 0.9600 .
C31 H31C 0.9600 .
C33 C34 1.516(16) .
C33 H33A 0.9600 .
C33 H33B 0.9600 .
C33 H33C 0.9600 .
C35 C36 1.523(16) .
C35 H35A 0.9600 .
C35 H35B 0.9600 .
C35 H35C 0.9600 .
C37 C38 1.62(3) .
C37 H37A 0.9600 .
C37 H37B 0.9600 .
C37 H37C 0.9600 .
C39 C40 1.520(17) .
C39 H39A 0.9600 .
C39 H39B 0.9600 .
C39 H39C 0.9600 .
C41 C42 1.452(14) .
C41 H41A 0.9600 .
C41 H41B 0.9600 .
C41 H41C 0.9600 .
C42 O21 1.309(11) 2_557
C43 C44 1.552(5) .
C44 H44A 0.9600 .
C44 H44B 0.9600 .
C44 H44C 0.9600 .
O1W C1W 1.454(5) .
O1W H1W1 0.8200 .
C1W H1W4 0.9600 .
C1W H1W5 0.9600 .
C1W H1W6 0.9600 .
C2W O2W 1.450(5) .
C2W H2W1 0.9600 .
C2W H2W2 0.9600 .
C2W H2W3 0.9600 .
O2W H2W6 0.8200 .
O6W C6W 1.450(5) .
O6W C6W 1.85(10) 2_447
O6W H6W1 0.9600 .
C6W O6W 1.85(10) 2_447
C6W C6W 1.9(2) 2_447
C6W H6W4 0.9600 .
C6W H6W5 0.9600 .
C6W H6W6 0.9600 .
